data_4078749
loop_
_publ_author_name
'Martinez-Arripe, Elsa'
'Jean-Baptiste-dit-Dominique, Fran\,cois'
'Auffrant, Audrey'
'Le Goff, Xavier-Fr\'ed\'eric'
'Thuilliez, Julien'
'Nief, Fran\,cois'

_publ_section_title
;
 Synthesis and Characterization of Bidentate Rare-Earth
 Iminophosphoraneo-Aryl Complexes and Their Behavior As Catalysts for the
 Polymerization of 1,3-Butadiene
;
_journal_issue 13
_journal_name_full Organometallics
_journal_page_first 4854
_journal_paper_doi 10.1021/om300389v
_journal_volume 31
_journal_year 2012
_chemical_formula_moiety 'C46 H50 Cl N2 O P2 Y, C4 H8 O'
_chemical_formula_sum 'C50 H58 Cl N2 O2 P2 Y'
_chemical_formula_weight 905.28
_chemical_name_systematic
; 
 ? 
;
_space_group_IT_number 14
_symmetry_cell_setting monoclinic
_symmetry_space_group_name_Hall '-P 2ybc'
_symmetry_space_group_name_H-M 'P 1 21/c 1'
_atom_sites_solution_hydrogens geom
_atom_sites_solution_primary direct
_atom_sites_solution_secondary difmap
_audit_creation_method SHELXL-97
_cell_angle_alpha 90.00
_cell_angle_beta 103.016(1)
_cell_angle_gamma 90.00
_cell_formula_units_Z 4
_cell_length_a 19.475(1)
_cell_length_b 9.673(1)
_cell_length_c 25.108(1)
_cell_measurement_reflns_used 11794
_cell_measurement_temperature 150.0(1)
_cell_measurement_theta_max 30.034
_cell_measurement_theta_min 0.998
_cell_volume 4608.4(6)
_computing_cell_refinement 'DENZO (Otwinowski & Minor, 1997) & COLLECT'
_computing_data_collection 'COLLECT (Hooft, R.W.W., 1998)'
_computing_data_reduction 'DENZO & COLLECT'
_computing_molecular_graphics 'PLATON (Spek, 2009)'
_computing_publication_material 'PLATON (Spek, 2009)'
_computing_structure_refinement 'SHELXL-97 (Sheldrick, 1997)'
_computing_structure_solution 'SIR97 (Altomare et al., 1999)'
_diffrn_ambient_temperature 150.0(1)
_diffrn_measured_fraction_theta_full 0.999
_diffrn_measured_fraction_theta_max 0.999
_diffrn_measurement_device_type KappaCCD
_diffrn_measurement_method 'phi and omega scans'
_diffrn_radiation_monochromator graphite
_diffrn_radiation_source 'fine-focus sealed tube'
_diffrn_radiation_type MoK\a
_diffrn_radiation_wavelength 0.71069
_diffrn_reflns_av_R_equivalents 0.0493
_diffrn_reflns_av_sigmaI/netI 0.0771
_diffrn_reflns_limit_h_max 18
_diffrn_reflns_limit_h_min -25
_diffrn_reflns_limit_k_max 11
_diffrn_reflns_limit_k_min -12
_diffrn_reflns_limit_l_max 31
_diffrn_reflns_limit_l_min -32
_diffrn_reflns_number 34490
_diffrn_reflns_theta_full 27.48
_diffrn_reflns_theta_max 27.48
_diffrn_reflns_theta_min 2.99
_exptl_absorpt_coefficient_mu 1.433
_exptl_absorpt_correction_T_max 0.9189
_exptl_absorpt_correction_T_min 0.5979
_exptl_absorpt_correction_type multi-scan
_exptl_absorpt_process_details 'Denzo/Scalepack (Otwinowski & Minor, 1996)'
_exptl_crystal_colour Colorless
_exptl_crystal_density_diffrn 1.305
_exptl_crystal_density_method 'not measured'
_exptl_crystal_description Needle
_exptl_crystal_F_000 1896
_exptl_crystal_size_max 0.40
_exptl_crystal_size_mid 0.12
_exptl_crystal_size_min 0.06
_refine_diff_density_max 0.584
_refine_diff_density_min -0.570
_refine_diff_density_rms 0.064
_refine_ls_extinction_method none
_refine_ls_goodness_of_fit_ref 1.013
_refine_ls_hydrogen_treatment constr
_refine_ls_matrix_type full
_refine_ls_number_parameters 527
_refine_ls_number_reflns 10568
_refine_ls_number_restraints 0
_refine_ls_restrained_S_all 1.013
_refine_ls_R_factor_all 0.0806
_refine_ls_R_factor_gt 0.0423
_refine_ls_shift/su_max 0.001
_refine_ls_shift/su_mean 0.000
_refine_ls_structure_factor_coef Fsqd
_refine_ls_weighting_details 'calc w=1/[\s^2^(Fo^2^)+(0.0440P)^2^+0.0000P] where P=(Fo^2^+2Fc^2^)/3'
_refine_ls_weighting_scheme calc
_refine_ls_wR_factor_gt 0.0890
_refine_ls_wR_factor_ref 0.0989
_reflns_number_gt 7202
_reflns_number_total 10568
_reflns_threshold_expression >2sigma(I)
_cod_data_source_file om300389v_si_002.cif
_cod_data_source_block fjbdd37
_cod_depositor_comments
;
The following automatic conversions were performed:

'_symmetry_cell_setting' value 'Monoclinic' changed to 'monoclinic'
according to /home/saulius/struct/CIF-dictionaries/cif_core.dic
dictionary named 'cif_core.dic' version 2.4.2 from 2011-04-26.

Automatic conversion script
Id: cif_fix_values 1891 2012-01-12 08:04:46Z andrius 
;
_cod_original_sg_symbol_H-M 'P21/c     '
_cod_database_code 4078749

loop_
_symmetry_equiv_pos_as_xyz
'x, y, z'
'-x, y+1/2, -z+1/2'
'-x, -y, -z'
'x, -y-1/2, z-1/2'

loop_
_atom_site_label
_atom_site_type_symbol
_atom_site_fract_x
_atom_site_fract_y
_atom_site_fract_z
_atom_site_U_iso_or_equiv
_atom_site_adp_type
_atom_site_occupancy
_atom_site_symmetry_multiplicity
_atom_site_calc_flag
_atom_site_refinement_flags
Y1 Y 0.268238(12) 0.15786(2) 0.653615(10) 0.02296(8) Uani 1 1 d .
Cl1 Cl 0.34285(4) 0.05773(7) 0.74669(3) 0.03962(18) Uani 1 1 d .
P1 P 0.09491(3) 0.26720(6) 0.64124(3) 0.02268(15) Uani 1 1 d .
P2 P 0.34244(3) -0.04010(6) 0.56710(3) 0.02320(15) Uani 1 1 d .
O1 O 0.31260(9) 0.39322(17) 0.68256(8) 0.0341(4) Uani 1 1 d .
N1 N 0.16142(10) 0.20640(19) 0.68430(8) 0.0229(5) Uani 1 1 d .
N2 N 0.35502(10) 0.0969(2) 0.60414(9) 0.0263(5) Uani 1 1 d .
C1 C 0.11936(12) 0.3035(2) 0.57803(10) 0.0225(5) Uani 1 1 d .
C2 C 0.18986(13) 0.2794(2) 0.57553(10) 0.0237(6) Uani 1 1 d .
C3 C 0.20318(13) 0.3078(2) 0.52381(11) 0.0272(6) Uani 1 1 d .
H3 H 0.2498 0.2950 0.5192 0.033 Uiso 1 1 calc R
C4 C 0.15268(14) 0.3531(2) 0.47932(11) 0.0293(6) Uani 1 1 d .
H4 H 0.1649 0.3689 0.4453 0.035 Uiso 1 1 calc R
C5 C 0.08373(13) 0.3757(2) 0.48455(11) 0.0289(6) Uani 1 1 d .
H5 H 0.0487 0.4073 0.4543 0.035 Uiso 1 1 calc R
C6 C 0.06727(13) 0.3513(2) 0.53422(11) 0.0265(6) Uani 1 1 d .
H6 H 0.0207 0.3668 0.5387 0.032 Uiso 1 1 calc R
C7 C 0.01911(12) 0.1527(2) 0.62617(10) 0.0244(6) Uani 1 1 d .
C8 C 0.01141(13) 0.0622(2) 0.58171(11) 0.0295(6) Uani 1 1 d .
H8 H 0.0431 0.0682 0.5580 0.035 Uiso 1 1 calc R
C9 C -0.04157(13) -0.0357(3) 0.57185(12) 0.0342(7) Uani 1 1 d .
H9 H -0.0465 -0.0958 0.5413 0.041 Uiso 1 1 calc R
C10 C -0.08719(14) -0.0462(3) 0.60631(12) 0.0367(7) Uani 1 1 d .
H10 H -0.1233 -0.1143 0.5996 0.044 Uiso 1 1 calc R
C11 C -0.08086(14) 0.0414(3) 0.65039(13) 0.0390(7) Uani 1 1 d .
H11 H -0.1127 0.0339 0.6739 0.047 Uiso 1 1 calc R
C12 C -0.02800(13) 0.1407(3) 0.66048(11) 0.0319(6) Uani 1 1 d .
H12 H -0.0238 0.2010 0.6909 0.038 Uiso 1 1 calc R
C13 C 0.06355(12) 0.4288(2) 0.66459(10) 0.0240(6) Uani 1 1 d .
C14 C -0.00610(13) 0.4742(3) 0.64961(11) 0.0306(6) Uani 1 1 d .
H14 H -0.0414 0.4150 0.6293 0.037 Uiso 1 1 calc R
C15 C -0.02403(14) 0.6055(3) 0.66422(11) 0.0347(7) Uani 1 1 d .
H15 H -0.0716 0.6358 0.6540 0.042 Uiso 1 1 calc R
C16 C 0.02732(15) 0.6923(3) 0.69361(11) 0.0359(7) Uani 1 1 d .
H16 H 0.0150 0.7823 0.7033 0.043 Uiso 1 1 calc R
C17 C 0.09631(15) 0.6483(2) 0.70879(12) 0.0343(7) Uani 1 1 d .
H17 H 0.1314 0.7078 0.7291 0.041 Uiso 1 1 calc R
C18 C 0.11432(13) 0.5174(2) 0.69435(11) 0.0286(6) Uani 1 1 d .
H18 H 0.1619 0.4876 0.7049 0.034 Uiso 1 1 calc R
C19 C 0.14564(13) 0.1689(2) 0.73817(10) 0.0260(6) Uani 1 1 d .
H19 H 0.0974 0.2040 0.7384 0.031 Uiso 1 1 calc R
C20 C 0.14515(14) 0.0125(3) 0.74492(11) 0.0343(7) Uani 1 1 d .
H20A H 0.1089 -0.0278 0.7156 0.051 Uiso 1 1 calc R
H20B H 0.1349 -0.0104 0.7804 0.051 Uiso 1 1 calc R
H20C H 0.1914 -0.0249 0.7432 0.051 Uiso 1 1 calc R
C21 C 0.19751(14) 0.2367(3) 0.78543(11) 0.0355(7) Uani 1 1 d .
H21A H 0.2454 0.2050 0.7857 0.053 Uiso 1 1 calc R
H21B H 0.1855 0.2112 0.8200 0.053 Uiso 1 1 calc R
H21C H 0.1950 0.3373 0.7811 0.053 Uiso 1 1 calc R
C22 C 0.26028(12) -0.1174(2) 0.57084(10) 0.0237(6) Uani 1 1 d .
C23 C 0.22336(12) -0.0585(2) 0.60751(10) 0.0242(6) Uani 1 1 d .
C24 C 0.16014(13) -0.1300(2) 0.60845(11) 0.0290(6) Uani 1 1 d .
H24 H 0.1320 -0.0967 0.6321 0.035 Uiso 1 1 calc R
C25 C 0.13697(13) -0.2451(3) 0.57718(12) 0.0343(7) Uani 1 1 d .
H25 H 0.0940 -0.2881 0.5797 0.041 Uiso 1 1 calc R
C26 C 0.17580(14) -0.2984(3) 0.54207(12) 0.0360(7) Uani 1 1 d .
H26 H 0.1597 -0.3776 0.5205 0.043 Uiso 1 1 calc R
C27 C 0.23828(13) -0.2351(2) 0.53881(11) 0.0312(6) Uani 1 1 d .
H27 H 0.2660 -0.2707 0.5152 0.037 Uiso 1 1 calc R
C28 C 0.34129(12) -0.0050(2) 0.49597(10) 0.0242(6) Uani 1 1 d .
C29 C 0.27850(13) 0.0334(3) 0.46085(11) 0.0332(6) Uani 1 1 d .
H29 H 0.2354 0.0243 0.4722 0.040 Uiso 1 1 calc R
C30 C 0.27836(15) 0.0847(3) 0.40967(12) 0.0434(8) Uani 1 1 d .
H30 H 0.2349 0.1100 0.3860 0.052 Uiso 1 1 calc R
C31 C 0.34050(14) 0.1000(3) 0.39224(12) 0.0364(7) Uani 1 1 d .
H31 H 0.3400 0.1376 0.3572 0.044 Uiso 1 1 calc R
C32 C 0.40275(14) 0.0601(3) 0.42625(12) 0.0354(7) Uani 1 1 d .
H32 H 0.4456 0.0685 0.4145 0.042 Uiso 1 1 calc R
C33 C 0.40333(13) 0.0081(3) 0.47731(12) 0.0356(7) Uani 1 1 d .
H33 H 0.4468 -0.0196 0.5004 0.043 Uiso 1 1 calc R
C34 C 0.41150(12) -0.1675(2) 0.58953(11) 0.0248(6) Uani 1 1 d .
C35 C 0.43145(13) -0.2645(2) 0.55436(12) 0.0308(6) Uani 1 1 d .
H35 H 0.4094 -0.2641 0.5165 0.037 Uiso 1 1 calc R
C36 C 0.48352(14) -0.3611(3) 0.57484(13) 0.0383(7) Uani 1 1 d .
H36 H 0.4977 -0.4257 0.5509 0.046 Uiso 1 1 calc R
C37 C 0.51472(15) -0.3634(3) 0.63002(14) 0.0414(8) Uani 1 1 d .
H37 H 0.5504 -0.4295 0.6439 0.050 Uiso 1 1 calc R
C38 C 0.49444(13) -0.2709(3) 0.66474(12) 0.0382(7) Uani 1 1 d .
H38 H 0.5157 -0.2742 0.7027 0.046 Uiso 1 1 calc R
C39 C 0.44315(13) -0.1722(3) 0.64511(11) 0.0300(6) Uani 1 1 d .
H39 H 0.4297 -0.1081 0.6695 0.036 Uiso 1 1 calc R
C40 C 0.42297(13) 0.1696(3) 0.60383(12) 0.0345(7) Uani 1 1 d .
H40 H 0.4543 0.1035 0.5898 0.041 Uiso 1 1 calc R
C41 C 0.41051(15) 0.2948(3) 0.56577(14) 0.0470(8) Uani 1 1 d .
H41A H 0.3873 0.2649 0.5288 0.071 Uiso 1 1 calc R
H41B H 0.4558 0.3380 0.5650 0.071 Uiso 1 1 calc R
H41C H 0.3805 0.3617 0.5791 0.071 Uiso 1 1 calc R
C42 C 0.45962(15) 0.2108(3) 0.66132(13) 0.0518(9) Uani 1 1 d .
H42A H 0.4297 0.2755 0.6759 0.078 Uiso 1 1 calc R
H42B H 0.5046 0.2555 0.6607 0.078 Uiso 1 1 calc R
H42C H 0.4682 0.1284 0.6845 0.078 Uiso 1 1 calc R
C43 C 0.29611(17) 0.5216(3) 0.65100(12) 0.0449(8) Uani 1 1 d .
H43A H 0.2482 0.5170 0.6271 0.054 Uiso 1 1 calc R
H43B H 0.3305 0.5375 0.6280 0.054 Uiso 1 1 calc R
C44 C 0.30042(15) 0.6356(3) 0.69258(13) 0.0430(8) Uani 1 1 d .
H44A H 0.3302 0.7125 0.6847 0.052 Uiso 1 1 calc R
H44B H 0.2529 0.6720 0.6927 0.052 Uiso 1 1 calc R
C45 C 0.3329(2) 0.5689(3) 0.74634(16) 0.0872(14) Uani 1 1 d .
H45A H 0.3744 0.6227 0.7655 0.105 Uiso 1 1 calc R
H45B H 0.2984 0.5659 0.7699 0.105 Uiso 1 1 calc R
C46 C 0.35369(17) 0.4321(3) 0.73577(13) 0.0526(9) Uani 1 1 d .
H46A H 0.3446 0.3676 0.7640 0.063 Uiso 1 1 calc R
H46B H 0.4046 0.4295 0.7361 0.063 Uiso 1 1 calc R
O2 O 0.37641(17) -0.3922(3) 0.42526(13) 0.1021(10) Uani 1 1 d .
C47 C 0.3528(2) -0.3122(4) 0.37769(18) 0.0777(12) Uani 1 1 d .
H47A H 0.3696 -0.3543 0.3470 0.093 Uiso 1 1 calc R
H47B H 0.3731 -0.2181 0.3838 0.093 Uiso 1 1 calc R
C48 C 0.2768(2) -0.3032(4) 0.3635(2) 0.0957(15) Uani 1 1 d .
H48A H 0.2589 -0.3145 0.3236 0.115 Uiso 1 1 calc R
H48B H 0.2610 -0.2124 0.3746 0.115 Uiso 1 1 calc R
C49 C 0.2499(3) -0.4207(6) 0.3947(2) 0.125(2) Uani 1 1 d .
H49A H 0.2230 -0.3845 0.4208 0.150 Uiso 1 1 calc R
H49B H 0.2200 -0.4865 0.3694 0.150 Uiso 1 1 calc R
C50 C 0.3171(4) -0.4858(5) 0.4236(3) 0.125(2) Uani 1 1 d .
H50A H 0.3142 -0.5100 0.4613 0.150 Uiso 1 1 calc R
H50B H 0.3247 -0.5722 0.4045 0.150 Uiso 1 1 calc R

loop_
_atom_site_aniso_label
_atom_site_aniso_U_11
_atom_site_aniso_U_22
_atom_site_aniso_U_33
_atom_site_aniso_U_23
_atom_site_aniso_U_13
_atom_site_aniso_U_12
Y1 0.02432(13) 0.02043(13) 0.02318(15) -0.00032(11) 0.00334(10) -0.00087(10)
Cl1 0.0381(4) 0.0430(4) 0.0319(4) 0.0087(3) -0.0044(3) 0.0003(3)
P1 0.0253(3) 0.0229(3) 0.0200(4) -0.0013(3) 0.0055(3) 0.0002(3)
P2 0.0207(3) 0.0240(3) 0.0245(4) 0.0015(3) 0.0043(3) -0.0003(3)
O1 0.0444(11) 0.0234(9) 0.0296(12) 0.0023(8) -0.0020(9) -0.0044(8)
N1 0.0274(11) 0.0228(10) 0.0181(12) -0.0004(9) 0.0044(9) -0.0003(9)
N2 0.0214(11) 0.0252(11) 0.0318(14) -0.0019(10) 0.0048(10) -0.0036(9)
C1 0.0296(14) 0.0185(12) 0.0193(14) -0.0002(10) 0.0055(12) -0.0008(10)
C2 0.0302(14) 0.0174(12) 0.0244(15) -0.0031(11) 0.0079(12) -0.0034(10)
C3 0.0264(14) 0.0267(13) 0.0290(16) -0.0005(11) 0.0070(12) -0.0027(10)
C4 0.0418(16) 0.0247(13) 0.0234(15) -0.0008(11) 0.0112(13) -0.0038(12)
C5 0.0357(15) 0.0242(13) 0.0232(16) 0.0000(11) -0.0007(12) 0.0002(11)
C6 0.0296(14) 0.0235(13) 0.0257(15) -0.0002(11) 0.0046(12) 0.0030(11)
C7 0.0224(13) 0.0257(13) 0.0245(15) 0.0010(11) 0.0037(11) 0.0011(10)
C8 0.0350(15) 0.0276(14) 0.0266(16) -0.0009(12) 0.0081(13) -0.0013(11)
C9 0.0378(16) 0.0289(14) 0.0348(18) -0.0045(12) 0.0057(14) -0.0045(12)
C10 0.0301(15) 0.0320(15) 0.045(2) -0.0032(14) 0.0030(14) -0.0085(12)
C11 0.0333(16) 0.0420(17) 0.045(2) -0.0018(15) 0.0172(15) -0.0070(13)
C12 0.0333(15) 0.0356(15) 0.0273(16) -0.0062(12) 0.0077(13) -0.0042(12)
C13 0.0302(14) 0.0232(13) 0.0206(15) 0.0025(11) 0.0102(12) 0.0033(11)
C14 0.0336(15) 0.0335(15) 0.0249(16) 0.0003(12) 0.0070(12) 0.0034(12)
C15 0.0367(16) 0.0406(16) 0.0287(17) 0.0051(13) 0.0109(13) 0.0116(13)
C16 0.0544(19) 0.0266(14) 0.0319(18) 0.0020(12) 0.0206(15) 0.0091(13)
C17 0.0460(17) 0.0252(14) 0.0320(17) -0.0018(12) 0.0096(14) -0.0030(12)
C18 0.0303(14) 0.0264(13) 0.0291(17) 0.0001(12) 0.0069(12) -0.0005(11)
C19 0.0305(14) 0.0263(13) 0.0209(15) 0.0001(11) 0.0048(12) 0.0001(11)
C20 0.0449(17) 0.0309(14) 0.0271(17) 0.0047(12) 0.0084(14) -0.0048(12)
C21 0.0509(18) 0.0334(15) 0.0207(16) -0.0016(12) 0.0046(14) -0.0039(13)
C22 0.0230(13) 0.0240(12) 0.0239(15) 0.0031(11) 0.0048(11) 0.0000(10)
C23 0.0236(13) 0.0236(13) 0.0253(15) 0.0045(11) 0.0056(11) 0.0007(10)
C24 0.0271(14) 0.0288(14) 0.0323(17) -0.0028(12) 0.0091(12) -0.0008(11)
C25 0.0305(14) 0.0307(15) 0.0425(19) -0.0037(13) 0.0102(14) -0.0096(12)
C26 0.0372(16) 0.0261(14) 0.044(2) -0.0108(13) 0.0083(15) -0.0089(12)
C27 0.0306(14) 0.0280(14) 0.0367(18) -0.0081(12) 0.0110(13) -0.0015(11)
C28 0.0252(13) 0.0231(12) 0.0246(15) 0.0006(11) 0.0062(12) 0.0003(10)
C29 0.0251(14) 0.0455(17) 0.0287(17) 0.0026(13) 0.0058(13) 0.0051(12)
C30 0.0304(16) 0.069(2) 0.0308(19) 0.0134(15) 0.0059(14) 0.0105(14)
C31 0.0442(17) 0.0413(16) 0.0246(17) 0.0072(13) 0.0092(14) 0.0006(13)
C32 0.0299(15) 0.0397(16) 0.0392(19) 0.0075(14) 0.0136(14) -0.0003(12)
C33 0.0245(14) 0.0480(17) 0.0337(18) 0.0139(14) 0.0050(13) 0.0021(12)
C34 0.0211(12) 0.0259(13) 0.0271(16) 0.0029(11) 0.0049(11) -0.0023(10)
C35 0.0289(14) 0.0278(14) 0.0335(17) -0.0001(12) 0.0027(13) -0.0020(11)
C36 0.0371(16) 0.0242(14) 0.055(2) 0.0007(14) 0.0124(16) 0.0016(12)
C37 0.0341(16) 0.0310(16) 0.056(2) 0.0121(15) 0.0045(16) 0.0070(12)
C38 0.0296(15) 0.0439(17) 0.0342(18) 0.0115(14) -0.0074(13) -0.0018(13)
C39 0.0287(14) 0.0333(15) 0.0271(16) 0.0011(12) 0.0043(12) -0.0036(11)
C40 0.0267(14) 0.0292(14) 0.049(2) -0.0044(13) 0.0113(14) -0.0049(11)
C41 0.0425(18) 0.0307(15) 0.072(3) 0.0026(16) 0.0214(17) -0.0102(13)
C42 0.0329(17) 0.060(2) 0.061(2) -0.0153(18) 0.0070(16) -0.0199(15)
C43 0.069(2) 0.0239(15) 0.0362(19) 0.0061(13) 0.0002(16) -0.0030(14)
C44 0.0465(18) 0.0275(15) 0.055(2) 0.0025(14) 0.0115(16) -0.0023(13)
C45 0.139(4) 0.046(2) 0.054(3) -0.0163(19) -0.025(3) 0.021(2)
C46 0.069(2) 0.0356(17) 0.041(2) -0.0068(15) -0.0129(17) -0.0054(15)
O2 0.139(3) 0.092(2) 0.067(2) -0.0056(18) 0.006(2) 0.004(2)
C47 0.103(4) 0.058(2) 0.069(3) -0.002(2) 0.012(3) 0.004(2)
C48 0.090(3) 0.081(3) 0.114(4) -0.012(3) 0.018(3) -0.024(3)
C49 0.153(5) 0.165(6) 0.057(4) -0.011(3) 0.025(4) -0.057(5)
C50 0.188(6) 0.054(3) 0.154(6) 0.003(3) 0.080(5) -0.043(4)

loop_
_atom_type_symbol
_atom_type_description
_atom_type_scat_dispersion_real
_atom_type_scat_dispersion_imag
_atom_type_scat_source
C C 0.0033 0.0016 'International Tables Vol C Tables 4.2.6.8 and 6.1.1.4'
H H 0.0000 0.0000 'International Tables Vol C Tables 4.2.6.8 and 6.1.1.4'
N N 0.0061 0.0033 'International Tables Vol C Tables 4.2.6.8 and 6.1.1.4'
O O 0.0106 0.0060 'International Tables Vol C Tables 4.2.6.8 and 6.1.1.4'
P P 0.1023 0.0942 'International Tables Vol C Tables 4.2.6.8 and 6.1.1.4'
Cl Cl 0.1484 0.1585 'International Tables Vol C Tables 4.2.6.8 and 6.1.1.4'
Y Y -2.7962 3.5667 'International Tables Vol C Tables 4.2.6.8 and 6.1.1.4'

loop_
_geom_angle_atom_site_label_1
_geom_angle_atom_site_label_2
_geom_angle_atom_site_label_3
_geom_angle
N2 Y1 N1 166.81(7)
N2 Y1 C23 76.26(7)
N1 Y1 C23 94.31(7)
N2 Y1 O1 97.95(6)
N1 Y1 O1 89.79(6)
C23 Y1 O1 169.19(7)
N2 Y1 C2 95.00(7)
N1 Y1 C2 74.98(7)
C23 Y1 C2 86.63(8)
O1 Y1 C2 84.78(7)
N2 Y1 Cl1 93.26(5)
N1 Y1 Cl1 97.49(5)
C23 Y1 Cl1 99.85(6)
O1 Y1 Cl1 89.51(4)
C2 Y1 Cl1 170.53(6)
N1 P1 C1 109.54(11)
N1 P1 C7 114.39(11)
C1 P1 C7 107.51(11)
N1 P1 C13 112.13(11)
C1 P1 C13 106.99(11)
C7 P1 C13 105.93(11)
N2 P2 C22 109.66(11)
N2 P2 C28 112.49(11)
C22 P2 C28 108.51(11)
N2 P2 C34 111.98(11)
C22 P2 C34 107.98(11)
C28 P2 C34 106.04(11)
C46 O1 C43 106.7(2)
C46 O1 Y1 126.35(15)
C43 O1 Y1 126.68(15)
C19 N1 P1 113.56(15)
C19 N1 Y1 127.31(15)
P1 N1 Y1 118.61(10)
C40 N2 P2 113.79(16)
C40 N2 Y1 128.03(15)
P2 N2 Y1 118.16(10)
C6 C1 C2 124.2(2)
C6 C1 P1 118.16(18)
C2 C1 P1 117.60(19)
C3 C2 C1 113.1(2)
C3 C2 Y1 127.64(17)
C1 C2 Y1 118.29(17)
C4 C3 C2 124.2(2)
C3 C4 C5 119.9(2)
C6 C5 C4 118.9(2)
C5 C6 C1 119.6(2)
C12 C7 C8 118.2(2)
C12 C7 P1 122.54(19)
C8 C7 P1 118.93(18)
C9 C8 C7 120.9(2)
C10 C9 C8 120.0(3)
C9 C10 C11 120.4(2)
C10 C11 C12 120.0(2)
C11 C12 C7 120.5(2)
C18 C13 C14 118.7(2)
C18 C13 P1 116.86(18)
C14 C13 P1 124.03(19)
C15 C14 C13 120.3(2)
C16 C15 C14 120.1(3)
C17 C16 C15 120.2(2)
C16 C17 C18 119.9(3)
C17 C18 C13 120.9(2)
N1 C19 C20 110.4(2)
N1 C19 C21 111.37(19)
C20 C19 C21 111.2(2)
C27 C22 C23 124.5(2)
C27 C22 P2 118.06(18)
C23 C22 P2 117.35(18)
C22 C23 C24 112.7(2)
C22 C23 Y1 118.21(16)
C24 C23 Y1 128.81(17)
C25 C24 C23 124.0(2)
C24 C25 C26 120.5(2)
C27 C26 C25 119.2(2)
C26 C27 C22 119.0(2)
C29 C28 C33 117.9(2)
C29 C28 P2 119.33(18)
C33 C28 P2 121.9(2)
C30 C29 C28 120.4(2)
C29 C30 C31 121.0(3)
C32 C31 C30 119.1(3)
C31 C32 C33 120.3(2)
C32 C33 C28 121.3(2)
C39 C34 C35 119.1(2)
C39 C34 P2 117.52(19)
C35 C34 P2 123.3(2)
C36 C35 C34 120.0(3)
C37 C36 C35 120.1(3)
C38 C37 C36 120.2(3)
C37 C38 C39 120.7(3)
C38 C39 C34 119.9(3)
N2 C40 C42 110.2(2)
N2 C40 C41 111.0(2)
C42 C40 C41 111.2(2)
O1 C43 C44 105.9(2)
C45 C44 C43 104.7(2)
C46 C45 C44 108.2(3)
C45 C46 O1 107.0(3)
C47 O2 C50 102.2(4)
O2 C47 C48 111.2(4)
C47 C48 C49 106.1(4)
C50 C49 C48 101.4(4)
O2 C50 C49 110.8(4)

loop_
_geom_bond_atom_site_label_1
_geom_bond_atom_site_label_2
_geom_bond_distance
Y1 N2 2.3860(19)
Y1 N1 2.4214(19)
Y1 C23 2.455(2)
Y1 O1 2.4850(17)
Y1 C2 2.491(3)
Y1 Cl1 2.6421(7)
P1 N1 1.601(2)
P1 C1 1.791(2)
P1 C7 1.816(2)
P1 C13 1.822(2)
P2 N2 1.606(2)
P2 C22 1.788(2)
P2 C28 1.813(3)
P2 C34 1.818(2)
O1 C46 1.444(3)
O1 C43 1.469(3)
N1 C19 1.498(3)
N2 C40 1.500(3)
C1 C6 1.396(3)
C1 C2 1.408(3)
C2 C3 1.407(3)
C3 C4 1.383(4)
C4 C5 1.395(3)
C5 C6 1.376(3)
C7 C12 1.398(3)
C7 C8 1.400(3)
C8 C9 1.381(3)
C9 C10 1.376(4)
C10 C11 1.377(4)
C11 C12 1.389(3)
C13 C18 1.392(3)
C13 C14 1.394(3)
C14 C15 1.388(4)
C15 C16 1.385(4)
C16 C17 1.379(4)
C17 C18 1.384(3)
C19 C20 1.522(3)
C19 C21 1.523(3)
C22 C27 1.404(3)
C22 C23 1.410(3)
C23 C24 1.417(3)
C24 C25 1.378(3)
C25 C26 1.384(4)
C26 C27 1.381(3)
C28 C29 1.387(3)
C28 C33 1.397(3)
C29 C30 1.377(4)
C30 C31 1.384(3)
C31 C32 1.372(4)
C32 C33 1.375(4)
C34 C39 1.394(4)
C34 C35 1.402(3)
C35 C36 1.390(4)
C36 C37 1.382(4)
C37 C38 1.368(4)
C38 C39 1.389(3)
C40 C42 1.513(4)
C40 C41 1.528(4)
C43 C44 1.508(4)
C44 C45 1.502(5)
C45 C46 1.426(4)
O2 C47 1.410(5)
O2 C50 1.461(5)
C47 C48 1.445(5)
C48 C49 1.538(6)
C49 C50 1.485(7)
